data_2107030
loop_
_publ_author_name
'Lanfredi, A.M.M.'
'Tiripicchio Camellini, M.'
'Pellinghelli, M.A.'
'Tiripicchio, A.'

_publ_section_title
;
 The crystal structure of strontium di-iodate(V) monohydrate
;
_journal_name_full 'Acta Crystallographica B (24,1968-38,1982)'
_journal_page_first 679
_journal_page_last 682
_journal_volume 28
_journal_year 1972
_chemical_formula_sum 'H2 I2 O7 Sr'
_chemical_name_systematic 'Sr (I O3)2 (H2 O)'
_space_group_IT_number 15
_symmetry_space_group_name_Hall '-C 2yc'
_symmetry_space_group_name_H-M 'C 1 2/c 1'
_cell_angle_alpha 90
_cell_angle_beta 132.9
_cell_angle_gamma 90
_cell_formula_units_Z 4
_cell_length_a 13.156
_cell_length_b 7.741
_cell_length_c 8.914
_cell_volume 665.008
_citation_journal_id_ASTM ACBCAR
_cod_data_source_file Lanfredi_ACBCAR_1972_1772.cif
_cod_data_source_block H2I2O7Sr1
_cod_depositor_comments
;
 Marking attached hydrogen atoms.

 Antanas Vaitkus,
 2017-03-27
;
_cod_original_cell_volume 665.0077
_cod_original_formula_sum 'H2 I2 O7 Sr1'
_cod_database_code 2107030

loop_
_symmetry_equiv_pos_as_xyz
x,y,z
-x,y,-z+1/2
-x,-y,-z
x,-y,z-1/2
x+1/2,y+1/2,z
-x+1/2,y+1/2,-z+1/2
-x+1/2,-y+1/2,-z
x+1/2,-y+1/2,z-1/2

loop_
_atom_site_label
_atom_site_type_symbol
_atom_site_fract_x
_atom_site_fract_y
_atom_site_fract_z
_atom_site_occupancy
_atom_site_U_iso_or_equiv
_atom_site_attached_hydrogens
I1 I+5 0.3097 0.0308 0.2952 1 0.0 0
O2 O-2 0.3138 0.0868 0.496 1 0.0 0
O1 O-2 0.1418 -0.0665 0.1207 1 0.0 0
Sr1 Sr+2 0.5 0.3414 0.75 1 0.0 0
O3 O-2 0.416 -0.1642 0.4052 1 0.0 0
O4 O-2 0.5 0.6683 0.75 1 0.0 2
